data_4317026
loop_
_publ_author_name
'Noelia de la Pinta'
'Susana Mart\'in'
'M. Karmele Urtiaga'
'M. Gotzone Barandika'
'Mar\'ia I. Arriortua'
'Luis Lezama'
'Gotzon Madariaga'
'Roberto Cort\'es'

_publ_contact_author
;
   Prof. Roberto Cortes Montero
   Facultad de Ciencia y Tecnolog\'ia
   Dpto. de Qu\'imica Inorg\'anica 
   Universidad del Pa\'is Vasco
   Apartado 644
   48080 Bilbao
   Spain
;
_publ_contact_author_email roberto.cortes@ehu.es
_publ_contact_author_fax '34 4 6013500'
_publ_contact_author_phone '34 4 6015521'
_publ_section_title
;
 Structural Analysis, Spectroscopic, and Magnetic Properties of the 1D
 Triple-Bridged Compounds [M(dca)2(bpa)] (M = Mn, Fe, Co, Zn; dca =
 dicyanamide; bpa = 1,2-bis(4-pyridyl)ethane) and the 3D
 [Ni(dca)(bpa)2]dca.6H2O
;
_journal_name_full 'Inorganic Chemistry'
_journal_page_first 10445
_journal_page_last 10454
_journal_paper_doi 10.1021/ic1014626
_journal_volume 49
_journal_year 2010
_chemical_formula_moiety 'C16 H12 N8 Zn'
_chemical_formula_sum 'C16 H12 N8 Zn'
_chemical_formula_weight 381.71
_chemical_name_systematic
;
 ?
;
_space_group_IT_number 15
_symmetry_cell_setting monoclinic
_symmetry_space_group_name_Hall '-C 2yc'
_symmetry_space_group_name_H-M 'C 1 2/c 1'
_atom_sites_solution_hydrogens geom
_atom_sites_solution_primary direct
_atom_sites_solution_secondary difmap
_audit_creation_method SHELXL-97
_cell_angle_alpha 90.00
_cell_angle_beta 123.149(8)
_cell_angle_gamma 90.00
_cell_formula_units_Z 4
_cell_length_a 16.5187(15)
_cell_length_b 9.6431(16)
_cell_length_c 12.9425(17)
_cell_measurement_reflns_used 25
_cell_measurement_temperature 293(2)
_cell_measurement_theta_max 15
_cell_measurement_theta_min 7
_cell_volume 1726.1(4)
_computing_structure_refinement 'SHELXL-97 (Sheldrick, 2008)'
_diffrn_ambient_temperature 293(2)
_diffrn_measured_fraction_theta_full 0.997
_diffrn_measured_fraction_theta_max 0.997
_diffrn_radiation_monochromator graphite
_diffrn_radiation_source 'fine-focus sealed tube'
_diffrn_radiation_type MoK\a
_diffrn_radiation_wavelength 0.71070
_diffrn_reflns_av_R_equivalents 0.1083
_diffrn_reflns_av_sigmaI/netI 0.0993
_diffrn_reflns_limit_h_max 11
_diffrn_reflns_limit_h_min -23
_diffrn_reflns_limit_k_max 11
_diffrn_reflns_limit_k_min -13
_diffrn_reflns_limit_l_max 18
_diffrn_reflns_limit_l_min -16
_diffrn_reflns_number 5159
_diffrn_reflns_theta_full 29.99
_diffrn_reflns_theta_max 29.99
_diffrn_reflns_theta_min 2.57
_exptl_absorpt_coefficient_mu 1.439
_exptl_absorpt_correction_T_max 0.921
_exptl_absorpt_correction_T_min 0.645
_exptl_absorpt_correction_type multi-scan
_exptl_absorpt_process_details '(SADABS, Sheldrick, 1996)'
_exptl_crystal_colour white
_exptl_crystal_density_diffrn 1.469
_exptl_crystal_density_method 'not measured'
_exptl_crystal_description prism
_exptl_crystal_F_000 776
_exptl_crystal_size_max 0.41
_exptl_crystal_size_mid 0.25
_exptl_crystal_size_min 0.06
_refine_diff_density_max 0.852
_refine_diff_density_min -1.634
_refine_diff_density_rms 0.139
_refine_ls_extinction_method none
_refine_ls_goodness_of_fit_ref 1.056
_refine_ls_hydrogen_treatment mixed
_refine_ls_matrix_type full
_refine_ls_number_parameters 134
_refine_ls_number_reflns 2523
_refine_ls_number_restraints 0
_refine_ls_restrained_S_all 1.056
_refine_ls_R_factor_all 0.0750
_refine_ls_R_factor_gt 0.0641
_refine_ls_shift/su_max 0.006
_refine_ls_shift/su_mean 0.000
_refine_ls_structure_factor_coef Fsqd
_refine_ls_weighting_details 'calc w=1/[\s^2^(Fo^2^)+(0.0932P)^2^+0.2994P] where P=(Fo^2^+2Fc^2^)/3'
_refine_ls_weighting_scheme calc
_refine_ls_wR_factor_gt 0.1404
_refine_ls_wR_factor_ref 0.1572
_reflns_number_gt 2118
_reflns_number_total 2523
_reflns_threshold_expression >2\s(I)
_cod_data_source_file ic1014626_si_001_4.cif
_cod_data_source_block suznmon
_cod_depositor_comments
;
The following automatic conversions were performed:

'_symmetry_cell_setting' value 'Monoclinic' changed to 'monoclinic'
according to the built-in table from CIF Core dictionary named
'cif_core.dic' version 2.4.1 from 2010-06-29.

Automatic conversion script
Id: cif_fix_values 1646 2011-03-28 12:23:43Z adriana 
;
_cod_original_sg_symbol_H-M 'C 2/c'
_cod_database_code 4317026

loop_
_symmetry_equiv_pos_as_xyz
'x, y, z'
'-x, y, -z+1/2'
'x+1/2, y+1/2, z'
'-x+1/2, y+1/2, -z+1/2'
'-x, -y, -z'
'x, -y, z-1/2'
'-x+1/2, -y+1/2, -z'
'x+1/2, -y+1/2, z-1/2'

loop_
_atom_site_label
_atom_site_type_symbol
_atom_site_fract_x
_atom_site_fract_y
_atom_site_fract_z
_atom_site_U_iso_or_equiv
_atom_site_adp_type
_atom_site_occupancy
_atom_site_symmetry_multiplicity
_atom_site_calc_flag
_atom_site_refinement_flags
_atom_site_disorder_assembly
_atom_site_disorder_group
Zn1 Zn 0.7500 0.7500 0.0000 0.04458(17) Uani 1 2 d S . .
N1 N 0.80131(13) 0.5433(2) 0.06241(17) 0.0498(4) Uani 1 1 d . . .
N2 N 0.68227(15) 0.6833(3) -0.18987(19) 0.0571(5) Uani 1 1 d . . .
N3 N 0.54997(14) 0.6342(3) -0.39991(18) 0.0629(6) Uani 1 1 d . . .
N4 N 0.38197(14) 0.7003(3) -0.4912(2) 0.0591(5) Uani 1 1 d . . .
C1 C 0.8472(2) 0.4724(3) 0.0212(2) 0.0618(6) Uani 1 1 d . . .
C2 C 0.8926(3) 0.3470(3) 0.0704(3) 0.0650(7) Uani 1 1 d . . .
C3 C 0.89287(19) 0.2891(3) 0.1689(2) 0.0510(5) Uani 1 1 d . . .
C4 C 0.8416(2) 0.3606(3) 0.2079(3) 0.0604(6) Uani 1 1 d . . .
C5 C 0.79744(19) 0.4847(3) 0.1535(3) 0.0586(6) Uani 1 1 d . . .
C6 C 0.9476(2) 0.1575(2) 0.2321(3) 0.0605(6) Uani 1 1 d . . .
C7 C 0.61720(13) 0.6651(2) -0.28745(18) 0.0417(4) Uani 1 1 d . . .
C8 C 0.46115(14) 0.6720(2) -0.44342(17) 0.0427(4) Uani 1 1 d . . .
H1 H 0.848(3) 0.516(5) -0.039(3) 0.082(5) Uiso 1 1 d . . .
H5 H 0.756(3) 0.548(5) 0.176(4) 0.082(5) Uiso 1 1 d . . .
H2 H 0.921(3) 0.298(6) 0.030(4) 0.082(5) Uiso 1 1 d . . .
H4 H 0.841(3) 0.320(5) 0.282(4) 0.082(5) Uiso 1 1 d . . .
H6A H 0.920(3) 0.084(5) 0.181(4) 0.082(5) Uiso 1 1 d . . .
H6B H 0.948(3) 0.145(4) 0.311(4) 0.082(5) Uiso 1 1 d . . .

loop_
_atom_site_aniso_label
_atom_site_aniso_U_11
_atom_site_aniso_U_22
_atom_site_aniso_U_33
_atom_site_aniso_U_23
_atom_site_aniso_U_13
_atom_site_aniso_U_12
Zn1 0.0274(2) 0.0534(3) 0.0373(2) 0.00237(11) 0.00773(16) 0.00083(10)
N1 0.0424(8) 0.0561(11) 0.0428(8) 0.0042(8) 0.0181(7) 0.0036(8)
N2 0.0401(9) 0.0715(14) 0.0413(9) -0.0026(9) 0.0104(7) -0.0007(9)
N3 0.0366(8) 0.0991(18) 0.0413(9) -0.0127(10) 0.0138(7) 0.0075(10)
N4 0.0342(9) 0.0729(14) 0.0560(11) -0.0060(11) 0.0156(8) 0.0013(10)
C1 0.0751(16) 0.0645(15) 0.0468(11) 0.0086(11) 0.0340(12) 0.0150(13)
C2 0.0829(18) 0.0610(15) 0.0573(13) 0.0017(11) 0.0423(14) 0.0158(14)
C3 0.0532(12) 0.0403(9) 0.0528(12) -0.0030(10) 0.0246(10) -0.0057(10)
C4 0.0626(14) 0.0579(14) 0.0689(15) 0.0121(12) 0.0411(13) 0.0029(11)
C5 0.0562(12) 0.0618(14) 0.0661(14) 0.0106(11) 0.0388(11) 0.0066(11)
C6 0.0743(16) 0.0332(9) 0.0716(16) -0.0027(10) 0.0384(14) -0.0066(10)
C7 0.0330(8) 0.0484(10) 0.0397(8) 0.0040(7) 0.0173(7) 0.0031(7)
C8 0.0358(8) 0.0522(10) 0.0346(8) 0.0015(7) 0.0159(7) -0.0024(7)

loop_
_atom_type_symbol
_atom_type_description
_atom_type_scat_dispersion_real
_atom_type_scat_dispersion_imag
_atom_type_scat_source
C C 0.0033 0.0016 'International Tables Vol C Tables 4.2.6.8 and 6.1.1.4'
N N 0.0061 0.0033 'International Tables Vol C Tables 4.2.6.8 and 6.1.1.4'
Zn Zn 0.2839 1.4301 'International Tables Vol C Tables 4.2.6.8 and 6.1.1.4'
H H 0.0000 0.0000 'International Tables Vol C Tables 4.2.6.8 and 6.1.1.4'

loop_
_geom_angle_atom_site_label_1
_geom_angle_atom_site_label_2
_geom_angle_atom_site_label_3
_geom_angle
_geom_angle_site_symmetry_1
_geom_angle_site_symmetry_3
_geom_angle_publ_flag
N1 Zn1 N1 180.000(1) 7_665 . ?
N1 Zn1 N2 90.21(8) 7_665 7_665 ?
N1 Zn1 N2 89.79(8) . 7_665 ?
N1 Zn1 N2 89.79(8) 7_665 . ?
N1 Zn1 N2 90.21(8) . . ?
N2 Zn1 N2 180.0 7_665 . ?
N1 Zn1 N4 90.38(10) 7_665 2_654 ?
N1 Zn1 N4 89.62(10) . 2_654 ?
N2 Zn1 N4 90.36(9) 7_665 2_654 ?
N2 Zn1 N4 89.64(9) . 2_654 ?
N1 Zn1 N4 89.62(10) 7_665 8_566 ?
N1 Zn1 N4 90.38(10) . 8_566 ?
N2 Zn1 N4 89.64(9) 7_665 8_566 ?
N2 Zn1 N4 90.36(9) . 8_566 ?
N4 Zn1 N4 180.0 2_654 8_566 ?
C1 N1 C5 116.6(2) . . ?
C1 N1 Zn1 121.41(17) . . ?
C5 N1 Zn1 121.64(17) . . ?
C7 N2 Zn1 153.1(2) . . ?
C7 N3 C8 119.5(2) . . ?
C8 N4 Zn1 155.2(2) . 2_654 ?
N1 C1 C2 123.3(2) . . ?
C1 C2 C3 120.2(2) . . ?
C4 C3 C2 116.0(3) . . ?
C4 C3 C6 121.7(2) . . ?
C2 C3 C6 122.3(2) . . ?
C5 C4 C3 120.3(2) . . ?
N1 C5 C4 123.3(2) . . ?
C3 C6 C6 114.06(18) . 2_755 ?
N2 C7 N3 173.0(2) . . ?
N4 C8 N3 173.8(2) . . ?
N1 C1 H1 111(2) . . ?
C2 C1 H1 125(2) . . ?
C1 C2 H2 119(3) . . ?
C3 C2 H2 121(3) . . ?
C5 C4 H4 124(3) . . ?
C3 C4 H4 115(3) . . ?
N1 C5 H5 112(2) . . ?
C4 C5 H5 127(2) . . ?
C3 C6 H6A 110(2) . . ?
C6 C6 H6A 105(2) 2_755 . ?
C3 C6 H6B 109(2) . . ?
C6 C6 H6B 107(2) 2_755 . ?
H6A C6 H6B 112(3) . . ?

loop_
_geom_bond_atom_site_label_1
_geom_bond_atom_site_label_2
_geom_bond_distance
_geom_bond_site_symmetry_2
_geom_bond_publ_flag
Zn1 N1 2.144(2) 7_665 ?
Zn1 N1 2.144(2) . ?
Zn1 N2 2.167(2) 7_665 ?
Zn1 N2 2.167(2) . ?
Zn1 N4 2.173(2) 2_654 ?
Zn1 N4 2.173(2) 8_566 ?
N1 C1 1.330(3) . ?
N1 C5 1.340(3) . ?
N2 C7 1.139(3) . ?
N3 C7 1.294(3) . ?
N3 C8 1.304(3) . ?
N4 C8 1.133(3) . ?
N4 Zn1 2.173(2) 2_654 ?
C1 C2 1.382(4) . ?
C2 C3 1.389(4) . ?
C3 C4 1.384(4) . ?
C3 C6 1.512(4) . ?
C4 C5 1.377(4) . ?
C6 C6 1.527(6) 2_755 ?
C1 H1 0.93(3) . ?
C2 H2 0.99(5) . ?
C4 H4 1.04(5) . ?
C5 H5 1.06(4) . ?
C6 H6A 0.90(4) . ?
C6 H6B 1.06(4) . ?

loop_
_geom_torsion_atom_site_label_1
_geom_torsion_atom_site_label_2
_geom_torsion_atom_site_label_3
_geom_torsion_atom_site_label_4
_geom_torsion
_geom_torsion_site_symmetry_1
_geom_torsion_site_symmetry_2
_geom_torsion_site_symmetry_3
_geom_torsion_site_symmetry_4
_geom_torsion_publ_flag
N2 Zn1 N1 C1 49.3(2) . . . . ?
N2 Zn1 N1 C1 -130.7(2) 7_665 . . . ?
N4 Zn1 N1 C1 -41.0(2) 8_566 . . . ?
N4 Zn1 N1 C1 139.0(2) 2_654 . . . ?
N2 Zn1 N1 C5 -137.57(19) . . . . ?
N2 Zn1 N1 C5 42.43(19) 7_665 . . . ?
N4 Zn1 N1 C5 132.11(19) 8_566 . . . ?
N4 Zn1 N1 C5 -47.89(19) 2_654 . . . ?
N1 Zn1 N2 C7 117.6(5) . . . . ?
N1 Zn1 N2 C7 -62.4(5) 7_665 . . . ?
N4 Zn1 N2 C7 -152.0(5) 8_566 . . . ?
N4 Zn1 N2 C7 28.0(5) 2_654 . . . ?
C5 N1 C1 C2 -2.4(4) . . . . ?
Zn1 N1 C1 C2 171.0(2) . . . . ?
N1 C1 C2 C3 -0.5(5) . . . . ?
C1 C2 C3 C4 3.0(4) . . . . ?
C1 C2 C3 C6 -175.5(3) . . . . ?
C2 C3 C4 C5 -2.7(4) . . . . ?
C6 C3 C4 C5 175.8(3) . . . . ?
C1 N1 C5 C4 2.8(4) . . . . ?
Zn1 N1 C5 C4 -170.6(2) . . . . ?
C3 C4 C5 N1 -0.2(4) . . . . ?
C4 C3 C6 C6 -129.1(3) . . . 2_755 ?
C2 C3 C6 C6 49.2(4) . . . 2_755 ?
